data_9017908
loop_
_publ_author_name
'Skacha, P.'
'Sejkora, J.'
'Plasil, J.'
'Makovicky, E.'

_publ_section_title
;
 Posepnyite, a new Hg-rich member of the tetrahedrite group from Pribram, Czech Republic
;
_journal_name_full 'Journal of Geosciences'
_journal_page_first 173
_journal_page_last 186
_journal_volume 65
_journal_year 2020
_chemical_compound_source 'Pribram, Czech Republic'
_chemical_formula_sum 'Ag0.42 Cu6.678 Hg2.922 Sb4 Se12.576'
_chemical_name_mineral Posepnyite
_space_group_IT_number 217
_space_group_name_Hall 'I -4 2 3'
_space_group_name_H-M_alt 'I -4 3 m'
_symmetry_space_group_name_H-M 'I -4 3 m'
_cell_angle_alpha 90
_cell_angle_beta 90
_cell_angle_gamma 90
_cell_length_a 10.9636
_cell_length_b 10.9636
_cell_length_c 10.9636
_cell_formula_units_Z 2
_cell_volume 1317.830
_database_code_amcsd 0020977
_exptl_crystal_density_diffrn 6.390
_cod_data_source_file inputs/fixed/split/16124.cif
_cod_data_source_block 16124
_cod_original_cell_volume 1317.831
_cod_original_formula_sum 'Cu6.678 Hg2.922 Ag.42 Sb4 Se12.576'
_cod_database_code 9017908

loop_
_space_group_symop_operation_xyz
x,y,z
1/2+x,1/2+y,1/2+z
-z,x,-y
1/2-z,1/2+x,1/2-y
-y,z,-x
1/2-y,1/2+z,1/2-x
-x,y,-z
1/2-x,1/2+y,1/2-z
x,-z,-y
1/2+x,1/2-z,1/2-y
z,-y,-x
1/2+z,1/2-y,1/2-x
y,-x,-z
1/2+y,1/2-x,1/2-z
x,z,y
1/2+x,1/2+z,1/2+y
z,y,x
1/2+z,1/2+y,1/2+x
y,x,z
1/2+y,1/2+x,1/2+z
-z,-x,y
1/2-z,1/2-x,1/2+y
-y,-z,x
1/2-y,1/2-z,1/2+x
-x,-y,z
1/2-x,1/2-y,1/2+z
z,-x,-y
1/2+z,1/2-x,1/2-y
y,-z,-x
1/2+y,1/2-z,1/2-x
x,-y,-z
1/2+x,1/2-y,1/2-z
-x,z,-y
1/2-x,1/2+z,1/2-y
-z,y,-x
1/2-z,1/2+y,1/2-x
-y,x,-z
1/2-y,1/2+x,1/2-z
-x,-z,y
1/2-x,1/2-z,1/2+y
-z,-y,x
1/2-z,1/2-y,1/2+x
-y,-x,z
1/2-y,1/2-x,1/2+z
z,x,y
1/2+z,1/2+x,1/2+y
y,z,x
1/2+y,1/2+z,1/2+x

loop_
_atom_site_aniso_label
_atom_site_aniso_U_11
_atom_site_aniso_U_22
_atom_site_aniso_U_33
_atom_site_aniso_U_12
_atom_site_aniso_U_13
_atom_site_aniso_U_23
Cu1 0.04990 0.03020 0.03020 0.00000 0.00000 0.00000
Hg1 0.04990 0.03020 0.03020 0.00000 0.00000 0.00000
Cu2 0.07300 0.07300 0.00500 -0.01000 0.00000 0.00000
Ag2 0.07300 0.07300 0.00500 -0.01000 0.00000 0.00000
Sb2 0.02390 0.02390 0.02390 0.00160 -0.00160 0.00160
Se1 0.03430 0.03430 0.03820 0.00500 0.00660 -0.00660
Se2&#x0081;&#x00A0; 0.07300 0.07300 0.00500 -0.01000 0.00000 0.00000

loop_
_atom_site_label
_atom_site_fract_x
_atom_site_fract_y
_atom_site_fract_z
_atom_site_occupancy
_atom_site_U_iso_or_equiv
Cu1 0.25000 0.50000 0.00000 0.51300 0.03680
Hg1 0.25000 0.50000 0.00000 0.48700 0.03680
Cu2 0.50000 0.50000 0.29590 0.60000 0.05020
Ag2 0.50000 0.50000 0.29590 0.07000 0.05020
Sb2 0.23497 0.76503 0.23497 1.00000 0.02390
Se1 0.38760 0.61240 0.14760 1.00000 0.03560
Se2&#x0081;&#x00A0; 0.50000 0.50000 0.50000 0.57600 0.05900

loop_
_cod_related_entry_id
_cod_related_entry_database
_cod_related_entry_code
1 AMCSD 0020977
